data_2228222
loop_
_publ_author_name
'Archana, R.'
'Yamuna, E.'
'Rajendra Prasad, K. J.'
'Thiruvalluvar, A.'
'Butcher, R. J.'

_publ_section_title
;
 (<i>E</i>)-6-Chloro-2-(furan-2-ylmethylidene)-2,3,4,9-tetrahydro-1<i>H</i>-carbazol-1-one
;
_journal_coeditor_code BQ2253
_journal_issue 12
_journal_name_full 'Acta Crystallographica Section E'
_journal_page_first o3198
_journal_paper_doi 10.1107/S1600536810046714
_journal_volume 66
_journal_year 2010
_chemical_formula_iupac 'C17 H12 Cl N O2'
_chemical_formula_moiety 'C17 H12 Cl N O2'
_chemical_formula_structural 'C17 H12 Cl N O2'
_chemical_formula_sum 'C17 H12 Cl N O2'
_chemical_formula_weight 297.73
_chemical_melting_point 501
_chemical_name_common carbazole
_chemical_name_systematic
;
(<i>E</i>)-6-Chloro-2-(furan-2-ylmethylidene)-2,3,4,9-tetrahydro-
1<i>H</i>-carbazol-1-one
;
_space_group_IT_number 14
_symmetry_cell_setting monoclinic
_symmetry_space_group_name_Hall '-P 2ybc'
_symmetry_space_group_name_H-M 'P 1 21/c 1'
_atom_sites_solution_hydrogens geom
_atom_sites_solution_primary direct
_atom_sites_solution_secondary difmap
_cell_angle_alpha 90
_cell_angle_beta 104.3190(10)
_cell_angle_gamma 90
_cell_formula_units_Z 4
_cell_length_a 15.0985(2)
_cell_length_b 6.15530(10)
_cell_length_c 15.3887(2)
_cell_measurement_reflns_used 6923
_cell_measurement_temperature 295(2)
_cell_measurement_theta_max 75.4368
_cell_measurement_theta_min 4.7254
_cell_volume 1385.73(3)
_computing_cell_refinement 'CrysAlis PRO (Oxford Diffraction, 2010)'
_computing_data_collection 'CrysAlis PRO (Oxford Diffraction, 2010)'
_computing_data_reduction 'CrysAlis PRO (Oxford Diffraction, 2010)'
_computing_molecular_graphics 'ORTEP-3 (Farrugia, 1997) and PLATON (Spek, 2009)'
_computing_publication_material 'PLATON (Spek, 2009)'
_computing_structure_refinement 'SHELXL97 (Sheldrick, 2008)'
_computing_structure_solution 'SHELXS97 (Sheldrick, 2008)'
_diffrn_ambient_temperature 295(2)
_diffrn_detector_area_resol_mean 10.5081
_diffrn_measured_fraction_theta_full 0.999
_diffrn_measured_fraction_theta_max 0.984
_diffrn_measurement_device_type 'Oxford Diffraction Xcalibur Ruby Gemini'
_diffrn_measurement_method \w
_diffrn_radiation_monochromator graphite
_diffrn_radiation_source 'Enhance (Cu) X-ray Source'
_diffrn_radiation_type CuK\a
_diffrn_radiation_wavelength 1.54184
_diffrn_reflns_av_R_equivalents 0.0255
_diffrn_reflns_av_sigmaI/netI 0.0201
_diffrn_reflns_limit_h_max 18
_diffrn_reflns_limit_h_min -18
_diffrn_reflns_limit_k_max 7
_diffrn_reflns_limit_k_min -5
_diffrn_reflns_limit_l_max 18
_diffrn_reflns_limit_l_min -19
_diffrn_reflns_number 8660
_diffrn_reflns_theta_full 67.50
_diffrn_reflns_theta_max 75.62
_diffrn_reflns_theta_min 5.94
_exptl_absorpt_coefficient_mu 2.470
_exptl_absorpt_correction_T_max 1.00000
_exptl_absorpt_correction_T_min 0.38930
_exptl_absorpt_correction_type multi-scan
_exptl_absorpt_process_details
;
(CrysAlis PRO; Oxford Diffraction, 2010)
;
_exptl_crystal_colour pale-yellow
_exptl_crystal_density_diffrn 1.427
_exptl_crystal_density_method 'Not Measured'
_exptl_crystal_description prism
_exptl_crystal_F_000 616
_exptl_crystal_size_max 0.48
_exptl_crystal_size_mid 0.34
_exptl_crystal_size_min 0.12
_refine_diff_density_max 0.280
_refine_diff_density_min -0.275
_refine_ls_extinction_method none
_refine_ls_goodness_of_fit_ref 1.099
_refine_ls_hydrogen_treatment mixed
_refine_ls_matrix_type full
_refine_ls_number_parameters 194
_refine_ls_number_reflns 2834
_refine_ls_number_restraints 0
_refine_ls_restrained_S_all 1.099
_refine_ls_R_factor_all 0.0490
_refine_ls_R_factor_gt 0.0473
_refine_ls_shift/su_max 0.001
_refine_ls_shift/su_max_lt 0.001
_refine_ls_shift/su_mean 0.000
_refine_ls_structure_factor_coef Fsqd
_refine_ls_weighting_details 'calc w=1/[\s^2^(Fo^2^)+(0.0845P)^2^+0.2640P] where P=(Fo^2^+2Fc^2^)/3'
_refine_ls_weighting_scheme calc
_refine_ls_wR_factor_gt 0.1369
_refine_ls_wR_factor_ref 0.1392
_reflns_number_gt 2676
_reflns_number_total 2834
_reflns_threshold_expression I>2\s(I)
_cod_data_source_file bq2253.cif
_cod_data_source_block I
_cod_original_sg_symbol_H-M 'P 21/c'
_cod_database_code 2228222
_cod_database_fobs_code 2228222

loop_
_symmetry_equiv_pos_site_id
_symmetry_equiv_pos_as_xyz
1 x,y,z
2 -x,1/2+y,1/2-z
3 -x,-y,-z
4 x,1/2-y,1/2+z

loop_
_atom_site_aniso_label
_atom_site_aniso_U_11
_atom_site_aniso_U_22
_atom_site_aniso_U_33
_atom_site_aniso_U_12
_atom_site_aniso_U_13
_atom_site_aniso_U_23
Cl6 0.0463(3) 0.0751(4) 0.1142(5) 0.0130(2) 0.0090(3) 0.0023(3)
O1 0.0491(6) 0.0413(6) 0.0619(6) 0.0001(4) 0.0123(5) -0.0157(5)
O11 0.0436(7) 0.0848(10) 0.0917(10) 0.0015(6) 0.0071(6) -0.0262(8)
N9 0.0461(7) 0.0415(6) 0.0439(6) -0.0039(5) 0.0094(5) -0.0113(5)
C1 0.0457(8) 0.0334(6) 0.0347(6) -0.0031(5) 0.0121(5) -0.0023(5)
C2 0.0441(7) 0.0355(7) 0.0357(6) -0.0033(5) 0.0106(5) -0.0015(5)
C3 0.0483(8) 0.0383(7) 0.0485(8) -0.0044(6) 0.0084(6) -0.0116(6)
C4 0.0495(9) 0.0438(8) 0.0696(10) 0.0021(7) 0.0049(8) -0.0228(7)
C4A 0.0427(7) 0.0362(7) 0.0326(6) -0.0011(5) 0.0088(5) 0.0002(5)
C4B 0.0432(7) 0.0401(7) 0.0348(6) -0.0018(5) 0.0094(5) 0.0009(5)
C5 0.0476(8) 0.0445(8) 0.0502(8) 0.0019(6) 0.0113(6) -0.0001(6)
C6 0.0438(8) 0.0574(9) 0.0578(9) 0.0045(7) 0.0097(7) 0.0074(7)
C7 0.0424(8) 0.0650(10) 0.0563(9) -0.0074(7) 0.0044(7) -0.0001(8)
C8 0.0491(9) 0.0553(9) 0.0501(8) -0.0104(7) 0.0070(7) -0.0082(7)
C8A 0.0445(8) 0.0439(7) 0.0372(6) -0.0037(6) 0.0093(5) -0.0017(5)
C9A 0.0449(7) 0.0358(7) 0.0316(6) -0.0045(5) 0.0094(5) -0.0030(5)
C10 0.0467(8) 0.0452(8) 0.0473(7) -0.0023(6) 0.0120(6) -0.0080(6)
C12 0.0431(9) 0.1089(19) 0.0868(14) -0.0143(11) 0.0071(9) -0.0239(14)
C13 0.0570(11) 0.0854(14) 0.0749(12) -0.0234(10) 0.0127(9) -0.0238(11)
C14 0.0527(10) 0.0670(11) 0.0673(10) -0.0102(8) 0.0160(8) -0.0205(9)
C15 0.0418(8) 0.0585(9) 0.0484(8) -0.0023(7) 0.0112(6) -0.0053(7)

loop_
_atom_site_type_symbol
_atom_site_label
_atom_site_fract_x
_atom_site_fract_y
_atom_site_fract_z
_atom_site_U_iso_or_equiv
_atom_site_thermal_displace_type
_atom_site_calc_flag
_atom_site_refinement_flags
_atom_site_occupancy
Cl Cl6 -0.40900(3) 0.76934(9) 0.02641(5) 0.0804(2) Uani d . 1.000
O O1 0.10076(8) 0.13185(18) 0.07979(8) 0.0510(3) Uani d . 1.000
O O11 0.38257(9) 0.4505(3) 0.24198(10) 0.0751(5) Uani d . 1.000
N N9 -0.09205(9) 0.2203(2) 0.03653(8) 0.0441(4) Uani d . 1.000
C C1 0.07175(10) 0.2982(2) 0.10858(9) 0.0376(4) Uani d . 1.000
C C2 0.13341(10) 0.4564(2) 0.16694(8) 0.0383(4) Uani d . 1.000
C C3 0.09534(11) 0.6580(2) 0.20028(10) 0.0457(4) Uani d . 1.000
C C4 -0.00564(12) 0.7036(3) 0.17066(13) 0.0560(5) Uani d . 1.000
C C4A -0.06155(10) 0.5338(2) 0.11436(8) 0.0373(4) Uani d . 1.000
C C4B -0.15750(10) 0.5216(2) 0.07663(9) 0.0394(4) Uani d . 1.000
C C5 -0.23081(11) 0.6625(3) 0.07672(10) 0.0476(5) Uani d . 1.000
C C6 -0.31602(11) 0.5984(3) 0.02964(12) 0.0535(5) Uani d . 1.000
C C7 -0.33227(11) 0.3997(3) -0.01636(12) 0.0559(5) Uani d . 1.000
C C8 -0.26184(12) 0.2604(3) -0.01737(11) 0.0524(5) Uani d . 1.000
C C8A -0.17369(10) 0.3230(3) 0.02874(9) 0.0420(4) Uani d . 1.000
C C9A -0.02410(10) 0.3493(2) 0.08760(8) 0.0374(4) Uani d . 1.000
C C10 0.22300(11) 0.4106(3) 0.18622(10) 0.0463(4) Uani d . 1.000
C C12 0.44470(14) 0.5930(5) 0.28938(17) 0.0812(8) Uani d . 1.000
C C13 0.40378(15) 0.7606(4) 0.31507(16) 0.0731(7) Uani d . 1.000
C C14 0.30864(14) 0.7275(3) 0.28188(14) 0.0621(6) Uani d . 1.000
C C15 0.29763(11) 0.5361(3) 0.23740(10) 0.0496(5) Uani d . 1.000
H H3A 0.12689 0.78195 0.18310 0.0548 Uiso calc R 1.000
H H3B 0.11173 0.65244 0.26529 0.0548 Uiso calc R 1.000
H H4A -0.01436 0.83906 0.13742 0.0672 Uiso calc R 1.000
H H4B -0.02855 0.72442 0.22366 0.0672 Uiso calc R 1.000
H H5 -0.22178 0.79380 0.10752 0.0571 Uiso calc R 1.000
H H7 -0.39159 0.36229 -0.04650 0.0671 Uiso calc R 1.000
H H8 -0.27226 0.12849 -0.04769 0.0629 Uiso calc R 1.000
H H9 -0.0853(14) 0.102(4) 0.0073(14) 0.060(5) Uiso d . 1.000
H H10 0.23867 0.28020 0.16336 0.0556 Uiso calc R 1.000
H H12 0.50773 0.57447 0.30194 0.0974 Uiso calc R 1.000
H H13 0.43190 0.87846 0.34865 0.0877 Uiso calc R 1.000
H H14 0.26237 0.82010 0.28928 0.0746 Uiso calc R 1.000

loop_
_atom_type_symbol
_atom_type_description
_atom_type_scat_dispersion_real
_atom_type_scat_dispersion_imag
_atom_type_scat_source
C C 0.0181 0.0091 ' International Tables Vol C Tables 4.2.6.8 and 6.1.1.4'
H H 0.0000 0.0000 ' International Tables Vol C Tables 4.2.6.8 and 6.1.1.4'
Cl Cl 0.3639 0.7018 ' International Tables Vol C Tables 4.2.6.8 and 6.1.1.4'
N N 0.0311 0.0180 ' International Tables Vol C Tables 4.2.6.8 and 6.1.1.4'
O O 0.0492 0.0322 ' International Tables Vol C Tables 4.2.6.8 and 6.1.1.4'

loop_
_geom_angle_atom_site_label_1
_geom_angle_atom_site_label_2
_geom_angle_atom_site_label_3
_geom_angle_site_symmetry_1
_geom_angle_site_symmetry_2
_geom_angle_site_symmetry_3
_geom_angle
_geom_angle_publ_flag
C12 O11 C15 . . . 107.00(18) no
C8A N9 C9A . . . 108.18(12) no
C9A N9 H9 . . . 127.4(14) no
C8A N9 H9 . . . 123.9(14) no
O1 C1 C9A . . . 121.75(13) no
O1 C1 C2 . . . 122.28(14) no
C2 C1 C9A . . . 115.97(11) no
C3 C2 C10 . . . 123.06(13) no
C1 C2 C3 . . . 120.65(13) no
C1 C2 C10 . . . 116.28(13) no
C2 C3 C4 . . . 119.50(13) no
C3 C4 C4A . . . 115.69(14) no
C4B C4A C9A . . . 106.65(11) no
C4 C4A C4B . . . 130.64(13) no
C4 C4A C9A . . . 122.71(14) no
C5 C4B C8A . . . 119.86(14) no
C4A C4B C5 . . . 133.55(13) no
C4A C4B C8A . . . 106.56(12) no
C4B C5 C6 . . . 117.29(16) no
C5 C6 C7 . . . 122.82(16) no
Cl6 C6 C5 . . . 119.03(14) no
Cl6 C6 C7 . . . 118.15(13) no
C6 C7 C8 . . . 120.79(16) no
C7 C8 C8A . . . 117.78(16) no
N9 C8A C8 . . . 130.00(16) no
C4B C8A C8 . . . 121.44(15) no
N9 C8A C4B . . . 108.55(13) no
C1 C9A C4A . . . 125.36(12) no
N9 C9A C1 . . . 124.59(12) no
N9 C9A C4A . . . 110.05(13) no
C2 C10 C15 . . . 128.47(16) no
O11 C12 C13 . . . 110.8(2) no
C12 C13 C14 . . . 106.8(2) no
C13 C14 C15 . . . 107.15(18) no
C10 C15 C14 . . . 136.93(18) no
O11 C15 C10 . . . 114.82(16) no
O11 C15 C14 . . . 108.20(16) no
C2 C3 H3A . . . 107.00 no
C2 C3 H3B . . . 107.00 no
C4 C3 H3A . . . 107.00 no
C4 C3 H3B . . . 107.00 no
H3A C3 H3B . . . 107.00 no
C3 C4 H4A . . . 108.00 no
C3 C4 H4B . . . 108.00 no
C4A C4 H4A . . . 108.00 no
C4A C4 H4B . . . 108.00 no
H4A C4 H4B . . . 107.00 no
C4B C5 H5 . . . 121.00 no
C6 C5 H5 . . . 121.00 no
C6 C7 H7 . . . 120.00 no
C8 C7 H7 . . . 120.00 no
C7 C8 H8 . . . 121.00 no
C8A C8 H8 . . . 121.00 no
C2 C10 H10 . . . 116.00 no
C15 C10 H10 . . . 116.00 no
O11 C12 H12 . . . 125.00 no
C13 C12 H12 . . . 125.00 no
C12 C13 H13 . . . 127.00 no
C14 C13 H13 . . . 127.00 no
C13 C14 H14 . . . 126.00 no
C15 C14 H14 . . . 126.00 no

loop_
_geom_bond_atom_site_label_1
_geom_bond_atom_site_label_2
_geom_bond_site_symmetry_1
_geom_bond_site_symmetry_2
_geom_bond_distance
_geom_bond_publ_flag
Cl6 C6 . . 1.7452(18) no
O1 C1 . . 1.2380(17) no
O11 C12 . . 1.358(3) no
O11 C15 . . 1.372(2) no
N9 C8A . . 1.364(2) no
N9 C9A . . 1.3791(19) no
N9 H9 . . 0.88(2) no
C1 C9A . . 1.438(2) no
C1 C2 . . 1.4859(19) no
C2 C3 . . 1.5098(19) no
C2 C10 . . 1.341(2) no
C3 C4 . . 1.506(3) no
C4 C4A . . 1.481(2) no
C4A C4B . . 1.423(2) no
C4A C9A . . 1.3763(18) no
C4B C8A . . 1.417(2) no
C4B C5 . . 1.407(2) no
C5 C6 . . 1.369(2) no
C6 C7 . . 1.404(3) no
C7 C8 . . 1.369(3) no
C8 C8A . . 1.399(2) no
C10 C15 . . 1.431(2) no
C12 C13 . . 1.313(4) no
C13 C14 . . 1.415(3) no
C14 C15 . . 1.352(3) no
C3 H3A . . 0.9700 no
C3 H3B . . 0.9700 no
C4 H4A . . 0.9700 no
C4 H4B . . 0.9700 no
C5 H5 . . 0.9300 no
C7 H7 . . 0.9300 no
C8 H8 . . 0.9300 no
C10 H10 . . 0.9300 no
C12 H12 . . 0.9300 no
C13 H13 . . 0.9300 no
C14 H14 . . 0.9300 no

loop_
_geom_contact_atom_site_label_1
_geom_contact_atom_site_label_2
_geom_contact_distance
_geom_contact_site_symmetry_1
_geom_contact_site_symmetry_2
_geom_contact_publ_flag
Cl6 C12 3.613(3) . 2_555 no
O1 N9 2.8733(19) . . no
O1 N9 2.7935(17) . 3_555 no
O1 H3A 2.6500 . 1_545 no
O1 H9 2.76(2) . . no
O1 H10 2.3400 . . no
O1 H4A 2.8000 . 1_545 no
O1 H9 1.94(2) . 3_555 no
N9 O1 2.8733(19) . . no
N9 O1 2.7935(17) . 3_555 no
N9 H4A 2.9000 . 1_545 no
C1 C4A 3.5499(18) . 3_565 no
C1 C4B 3.585(2) . 3_565 no
C2 C8A 3.4910(19) . 3_565 no
C3 C14 3.183(3) . . no
C4A C1 3.5499(18) . 3_565 no
C4B C1 3.585(2) . 3_565 no
C7 C15 3.589(2) . 3_565 no
C8 C10 3.457(2) . 3_565 no
C8 C15 3.524(2) . 3_565 no
C8A C2 3.4910(19) . 3_565 no
C9A C9A 3.4944(18) . 3_565 no
C10 C8 3.457(2) . 3_565 no
C12 Cl6 3.613(3) . 2_545 no
C14 C3 3.183(3) . . no
C15 C8 3.524(2) . 3_565 no
C15 C7 3.589(2) . 3_565 no
C1 H4B 2.8500 . 2_545 no
C1 H9 3.08(2) . 3_555 no
C2 H4B 2.9500 . 2_545 no
C3 H14 2.7400 . . no
C5 H14 3.0700 . 2_545 no
C9A H4B 2.9200 . 2_545 no
C14 H3A 2.8100 . . no
C14 H3B 2.9600 . . no
C15 H3B 3.0300 . . no
C15 H3A 2.9300 . . no
H3A O1 2.6500 . 1_565 no
H3A C14 2.8100 . . no
H3A C15 2.9300 . . no
H3A H14 2.2900 . . no
H3B C14 2.9600 . . no
H3B C15 3.0300 . . no
H3B H14 2.4400 . . no
H4A O1 2.8000 . 1_565 no
H4A N9 2.9000 . 1_565 no
H4A H9 2.5900 . 1_565 no
H4B C1 2.8500 . 2_555 no
H4B C2 2.9500 . 2_555 no
H4B C9A 2.9200 . 2_555 no
H9 O1 2.76(2) . . no
H9 H4A 2.5900 . 1_545 no
H9 O1 1.94(2) . 3_555 no
H9 C1 3.08(2) . 3_555 no
H10 O1 2.3400 . . no
H14 C3 2.7400 . . no
H14 H3A 2.2900 . . no
H14 H3B 2.4400 . . no
H14 C5 3.0700 . 2_555 no

loop_
_geom_hbond_atom_site_label_D
_geom_hbond_atom_site_label_H
_geom_hbond_atom_site_label_A
_geom_hbond_site_symmetry_A
_geom_hbond_distance_DH
_geom_hbond_distance_HA
_geom_hbond_distance_DA
_geom_hbond_angle_DHA
_geom_hbond_publ_flag
N9 H9 O1 3_555 0.88(2) 1.94(2) 2.7935(17) 164(2) yes

loop_
_geom_torsion_atom_site_label_1
_geom_torsion_atom_site_label_2
_geom_torsion_atom_site_label_3
_geom_torsion_atom_site_label_4
_geom_torsion_site_symmetry_1
_geom_torsion_site_symmetry_2
_geom_torsion_site_symmetry_3
_geom_torsion_site_symmetry_4
_geom_torsion
_geom_torsion_publ_flag
C15 O11 C12 C13 . . . . 0.5(3) no
C12 O11 C15 C10 . . . . 177.58(17) no
C12 O11 C15 C14 . . . . -0.2(2) no
C9A N9 C8A C4B . . . . -0.48(16) no
C9A N9 C8A C8 . . . . 178.81(16) no
C8A N9 C9A C1 . . . . -178.29(13) no
C8A N9 C9A C4A . . . . 1.07(15) no
O1 C1 C2 C3 . . . . 179.69(13) no
O1 C1 C2 C10 . . . . 0.7(2) no
C9A C1 C2 C3 . . . . -0.52(18) no
C9A C1 C2 C10 . . . . -179.50(13) no
O1 C1 C9A N9 . . . . 1.5(2) no
O1 C1 C9A C4A . . . . -177.73(13) no
C2 C1 C9A N9 . . . . -178.27(12) no
C2 C1 C9A C4A . . . . 2.48(19) no
C1 C2 C3 C4 . . . . -2.7(2) no
C10 C2 C3 C4 . . . . 176.20(15) no
C1 C2 C10 C15 . . . . 177.45(15) no
C3 C2 C10 C15 . . . . -1.5(2) no
C2 C3 C4 C4A . . . . 4.0(2) no
C3 C4 C4A C4B . . . . 178.72(14) no
C3 C4 C4A C9A . . . . -2.3(2) no
C4 C4A C4B C5 . . . . 2.1(3) no
C4 C4A C4B C8A . . . . 179.97(15) no
C9A C4A C4B C5 . . . . -176.98(15) no
C9A C4A C4B C8A . . . . 0.88(15) no
C4 C4A C9A N9 . . . . 179.63(13) no
C4 C4A C9A C1 . . . . -1.0(2) no
C4B C4A C9A N9 . . . . -1.21(15) no
C4B C4A C9A C1 . . . . 178.14(12) no
C4A C4B C5 C6 . . . . 177.85(15) no
C8A C4B C5 C6 . . . . 0.2(2) no
C4A C4B C8A N9 . . . . -0.25(16) no
C4A C4B C8A C8 . . . . -179.62(14) no
C5 C4B C8A N9 . . . . 177.96(13) no
C5 C4B C8A C8 . . . . -1.4(2) no
C4B C5 C6 Cl6 . . . . -179.12(12) no
C4B C5 C6 C7 . . . . 1.1(3) no
Cl6 C6 C7 C8 . . . . 179.00(14) no
C5 C6 C7 C8 . . . . -1.2(3) no
C6 C7 C8 C8A . . . . -0.1(3) no
C7 C8 C8A N9 . . . . -177.91(16) no
C7 C8 C8A C4B . . . . 1.3(2) no
C2 C10 C15 O11 . . . . -177.11(16) no
C2 C10 C15 C14 . . . . -0.1(3) no
O11 C12 C13 C14 . . . . -0.5(3) no
C12 C13 C14 C15 . . . . 0.4(3) no
C13 C14 C15 O11 . . . . -0.1(2) no
C13 C14 C15 C10 . . . . -177.2(2) no

loop_
_cod_related_entry_id
_cod_related_entry_database
_cod_related_entry_code
1 ChemSpider 26231096
